data_4130565
loop_
_publ_author_name
'Bellows, Sarina M.'
'Arnet, Nicholas A.'
'Gurubasavaraj, Prabhuodeyara M.'
'Brennessel, William W.'
'Bill, Eckhard'
'Cundari, Thomas R.'
'Holland, Patrick L.'

_publ_section_title
;
 The Mechanism of N-N Double Bond Cleavage by an Iron(II) Hydride Complex.
;
_journal_issue 37
_journal_name_full 'Journal of the American Chemical Society'
_journal_page_first 12112
_journal_page_last 12123
_journal_paper_doi 10.1021/jacs.6b04654
_journal_volume 138
_journal_year 2016
_chemical_formula_moiety 'C50 H68 Fe2 N4'
_chemical_formula_sum 'C50 H68 Fe2 N4'
_chemical_formula_weight 836.78
_chemical_name_common holpg07
_space_group_IT_number 14
_space_group_name_Hall '-P 2yn'
_space_group_name_H-M_alt 'P 1 21/n 1'
_symmetry_cell_setting monoclinic
_symmetry_space_group_name_H-M 'P 1 21/n 1'
_atom_sites_solution_hydrogens geom
_atom_sites_solution_primary direct
_atom_sites_solution_secondary difmap
_audit_creation_method SHELXL-97
_cell_angle_alpha 90.00
_cell_angle_beta 110.665(2)
_cell_angle_gamma 90.00
_cell_formula_units_Z 2
_cell_length_a 13.2514(13)
_cell_length_b 11.7781(12)
_cell_length_c 15.3265(15)
_cell_measurement_reflns_used 3974
_cell_measurement_temperature 100.0(1)
_cell_measurement_theta_max 36.61
_cell_measurement_theta_min 2.46
_cell_volume 2238.2(4)
_computing_cell_refinement 'SAINT (Bruker, 2009)'
_computing_data_collection 'APEX2 (Bruker, 2010)'
_computing_data_reduction 'SAINT (Bruker, 2009)'
_computing_molecular_graphics 'SHELXTL (Sheldrick, 2008)'
_computing_publication_material 'SHELXTL (Sheldrick, 2008)'
_computing_structure_refinement 'SHELXL-97 (Sheldrick, 2008)'
_computing_structure_solution 'SIR97 (Altomare et al., 1999)'
_diffrn_ambient_temperature 100.0(1)
_diffrn_measured_fraction_theta_full 0.990
_diffrn_measured_fraction_theta_max 0.990
_diffrn_measurement_device_type 'Bruker SMART APEX II CCD Platform'
_diffrn_measurement_method 'area detector, \w scans per \f'
_diffrn_radiation_monochromator graphite
_diffrn_radiation_source 'fine-focus sealed tube'
_diffrn_radiation_type MoK\a
_diffrn_radiation_wavelength 0.71073
_diffrn_reflns_av_R_equivalents 0.0547
_diffrn_reflns_av_sigmaI/netI 0.0492
_diffrn_reflns_limit_h_max 22
_diffrn_reflns_limit_h_min -22
_diffrn_reflns_limit_k_max 20
_diffrn_reflns_limit_k_min -20
_diffrn_reflns_limit_l_max 26
_diffrn_reflns_limit_l_min -26
_diffrn_reflns_number 53909
_diffrn_reflns_theta_full 37.78
_diffrn_reflns_theta_max 37.78
_diffrn_reflns_theta_min 2.24
_diffrn_standards_number 0
_exptl_absorpt_coefficient_mu 0.686
_exptl_absorpt_correction_T_max 0.8637
_exptl_absorpt_correction_T_min 0.8104
_exptl_absorpt_correction_type multi-scan
_exptl_absorpt_process_details 'SADABS (Sheldrick, 2008)'
_exptl_crystal_colour 'dark orange'
_exptl_crystal_density_diffrn 1.242
_exptl_crystal_density_method 'not measured'
_exptl_crystal_description block
_exptl_crystal_F_000 896
_exptl_crystal_size_max 0.32
_exptl_crystal_size_mid 0.24
_exptl_crystal_size_min 0.22
_refine_diff_density_max 0.743
_refine_diff_density_min -1.019
_refine_diff_density_rms 0.078
_refine_ls_extinction_method none
_refine_ls_goodness_of_fit_ref 1.037
_refine_ls_hydrogen_treatment mixed
_refine_ls_matrix_type full
_refine_ls_number_parameters 326
_refine_ls_number_reflns 11902
_refine_ls_number_restraints 32
_refine_ls_restrained_S_all 1.038
_refine_ls_R_factor_all 0.0937
_refine_ls_R_factor_gt 0.0527
_refine_ls_shift/su_max 0.002
_refine_ls_shift/su_mean 0.000
_refine_ls_structure_factor_coef Fsqd
_refine_ls_weighting_details 'calc w=1/[\s^2^(Fo^2^)+(0.0616P)^2^+0.7172P] where P=(Fo^2^+2Fc^2^)/3'
_refine_ls_weighting_scheme calc
_refine_ls_wR_factor_gt 0.1228
_refine_ls_wR_factor_ref 0.1435
_reflns_number_gt 7654
_reflns_number_total 11902
_reflns_threshold_expression >2sigma(I)
_cod_data_source_file ja6b04654_si_002.cif
_cod_data_source_block 2
_cod_database_code 4130565

loop_
_symmetry_equiv_pos_as_xyz
'x, y, z'
'-x+1/2, y+1/2, -z+1/2'
'-x, -y, -z'
'x-1/2, -y-1/2, z-1/2'

loop_
_atom_site_label
_atom_site_type_symbol
_atom_site_fract_x
_atom_site_fract_y
_atom_site_fract_z
_atom_site_U_iso_or_equiv
_atom_site_adp_type
_atom_site_occupancy
_atom_site_symmetry_multiplicity
_atom_site_calc_flag
_atom_site_refinement_flags
_atom_site_disorder_assembly
_atom_site_disorder_group
Fe1 Fe 0.907101(18) 0.041886(17) 0.946658(14) 0.02384(6) Uani 1 1 d . . .
H1 H 0.9748(18) -0.092(2) 0.9599(16) 0.048 Uiso 1 1 d . . .
N11 N 0.76774(11) 0.04499(10) 0.96861(9) 0.0250(2) Uani 1 1 d D . .
N21 N 0.84831(12) 0.11926(11) 0.82333(9) 0.0290(3) Uani 1 1 d D . .
C11 C 0.57141(14) 0.06600(14) 0.92626(12) 0.0309(3) Uani 1 1 d . . .
H11A H 0.5625 -0.0107 0.9473 0.046 Uiso 1 1 calc R A .
H11B H 0.5094 0.0847 0.8704 0.046 Uiso 1 1 calc R . .
H11C H 0.5761 0.1207 0.9757 0.046 Uiso 1 1 calc R . .
C21 C 0.67334(13) 0.07113(12) 0.90379(11) 0.0263(3) Uani 1 1 d . A .
C31 C 0.66235(14) 0.10854(13) 0.81400(11) 0.0297(3) Uani 1 1 d . . .
H31A H 0.5904 0.1163 0.7717 0.036 Uiso 1 1 calc R A .
C41 C 0.74301(14) 0.13601(13) 0.77825(10) 0.0297(3) Uani 1 1 d . A .
C51 C 0.70465(16) 0.19161(16) 0.68331(12) 0.0370(4) Uani 1 1 d . . .
H51A H 0.7312 0.1485 0.6411 0.055 Uiso 1 1 calc R A .
H51B H 0.7322 0.2695 0.6889 0.055 Uiso 1 1 calc R . .
H51C H 0.6256 0.1929 0.6583 0.055 Uiso 1 1 calc R . .
C12 C 0.7622(4) 0.0207(4) 1.0581(2) 0.0198(8) Uani 0.695(3) 1 d PD A 1
C22 C 0.77166(18) 0.11249(16) 1.11794(14) 0.0179(3) Uani 0.695(3) 1 d PD A 1
C32 C 0.7676(2) 0.0880(3) 1.20589(19) 0.0237(5) Uani 0.695(3) 1 d PD A 1
H32 H 0.7761 0.1483 1.2491 0.028 Uiso 0.695(3) 1 calc PR A 1
C42 C 0.7516(9) -0.0201(5) 1.2321(5) 0.0251(11) Uani 0.695(3) 1 d PD A 1
H42 H 0.7459 -0.0335 1.2913 0.030 Uiso 0.695(3) 1 calc PR A 1
C52 C 0.74401(11) -0.10951(12) 1.17114(9) 0.0235(2) Uani 0.695(3) 1 d PD A 1
H52 H 0.7340 -0.1846 1.1893 0.028 Uiso 0.695(3) 1 calc PR A 1
C62 C 0.75079(10) -0.09081(11) 1.08406(9) 0.0187(2) Uani 0.695(3) 1 d PD A 1
C72 C 0.78411(17) 0.23428(17) 1.09255(14) 0.0226(4) Uani 0.695(3) 1 d PD A 1
H72A H 0.7272 0.2809 1.1028 0.027 Uiso 0.695(3) 1 calc PR A 1
H72B H 0.7741 0.2384 1.0255 0.027 Uiso 0.695(3) 1 calc PR A 1
C82 C 0.89451(18) 0.2834(2) 1.14975(18) 0.0331(5) Uani 0.695(3) 1 d PD A 1
H82A H 0.9058 0.2773 1.2163 0.050 Uiso 0.695(3) 1 calc PR A 1
H82B H 0.8975 0.3634 1.1333 0.050 Uiso 0.695(3) 1 calc PR A 1
H82C H 0.9509 0.2409 1.1363 0.050 Uiso 0.695(3) 1 calc PR A 1
C12' C 0.7809(13) 0.0221(10) 1.0655(5) 0.0198(8) Uani 0.305(3) 1 d PD A 5
C22' C 0.8102(4) 0.1033(4) 1.1396(3) 0.0179(3) Uani 0.305(3) 1 d PD A 5
C32' C 0.7974(6) 0.0804(8) 1.2237(5) 0.0237(5) Uani 0.305(3) 1 d PD A 5
H32' H 0.8111 0.1376 1.2702 0.028 Uiso 0.305(3) 1 calc PR A 5
C42' C 0.765(2) -0.0259(12) 1.2390(12) 0.0251(11) Uani 0.305(3) 1 d PD A 5
H42' H 0.7558 -0.0424 1.2966 0.030 Uiso 0.305(3) 1 calc PR A 5
C52' C 0.74401(11) -0.10951(12) 1.17114(9) 0.0235(2) Uani 0.305(3) 1 d PD A 5
H52' H 0.7244 -0.1831 1.1850 0.028 Uiso 0.305(3) 1 calc PR A 5
C62' C 0.75079(10) -0.09081(11) 1.08406(9) 0.0187(2) Uani 0.305(3) 1 d PD A 5
C72' C 0.8525(4) 0.2185(4) 1.1243(3) 0.0238(9) Uani 0.305(3) 1 d PD A 5
H72C H 0.9056 0.2073 1.0930 0.029 Uiso 0.305(3) 1 calc PR A 5
H72D H 0.8910 0.2535 1.1858 0.029 Uiso 0.305(3) 1 calc PR A 5
C82' C 0.7660(4) 0.3008(4) 1.0663(3) 0.0278(10) Uani 0.305(3) 1 d PD A 5
H82D H 0.7333 0.2715 1.0027 0.042 Uiso 0.305(3) 1 calc PR A 5
H82E H 0.7987 0.3750 1.0647 0.042 Uiso 0.305(3) 1 calc PR A 5
H82F H 0.7103 0.3088 1.0943 0.042 Uiso 0.305(3) 1 calc PR A 5
C92 C 0.74024(12) -0.18530(11) 1.01488(9) 0.0231(2) Uani 1 1 d . . .
H92A H 0.8076 -0.1888 1.0008 0.028 Uiso 1 1 calc R A 1
H92B H 0.6809 -0.1661 0.9562 0.028 Uiso 1 1 calc R A 1
C102 C 0.71848(14) -0.30269(13) 1.04631(10) 0.0288(3) Uani 1 1 d . A .
H10A H 0.7130 -0.3582 0.9972 0.043 Uiso 1 1 calc R . .
H10B H 0.6507 -0.3013 1.0585 0.043 Uiso 1 1 calc R . .
H10C H 0.7777 -0.3240 1.1034 0.043 Uiso 1 1 calc R . .
C13 C 0.9137(3) 0.1694(4) 0.7752(3) 0.0239(7) Uani 0.656(4) 1 d PD A 1
C23 C 0.94630(12) 0.09739(14) 0.71505(10) 0.0279(3) Uani 0.656(4) 1 d PD A 1
C33 C 1.00431(13) 0.14841(16) 0.66570(11) 0.0328(3) Uani 0.656(4) 1 d PD A 1
H33 H 1.0260 0.1048 0.6232 0.039 Uiso 0.656(4) 1 calc PR A 1
C43 C 1.0307(6) 0.2631(5) 0.6783(6) 0.0299(10) Uani 0.656(4) 1 d PD A 1
H43 H 1.0679 0.2972 0.6422 0.036 Uiso 0.656(4) 1 calc PR A 1
C53 C 1.0040(3) 0.3292(4) 0.7423(3) 0.0281(6) Uani 0.656(4) 1 d PD A 1
H53 H 1.0282 0.4057 0.7530 0.034 Uiso 0.656(4) 1 calc PR A 1
C63 C 0.9420(2) 0.2840(2) 0.79110(17) 0.0240(4) Uani 0.656(4) 1 d PD A 1
C93 C 0.9063(2) 0.3579(2) 0.85549(17) 0.0280(5) Uani 0.656(4) 1 d PD A 1
H93A H 0.8388 0.3266 0.8597 0.034 Uiso 0.656(4) 1 calc PR A 1
H93B H 0.8905 0.4351 0.8286 0.034 Uiso 0.656(4) 1 calc PR A 1
C103 C 0.9902(3) 0.3659(4) 0.9526(3) 0.0643(12) Uani 0.656(4) 1 d PD A 1
H10D H 1.0099 0.2894 0.9780 0.096 Uiso 0.656(4) 1 calc PR A 1
H10E H 0.9606 0.4088 0.9929 0.096 Uiso 0.656(4) 1 calc PR A 1
H10F H 1.0544 0.4048 0.9498 0.096 Uiso 0.656(4) 1 calc PR A 1
C13' C 0.9299(8) 0.1565(8) 0.7871(7) 0.0239(7) Uani 0.344(4) 1 d PD A 5
C23' C 0.94630(12) 0.09739(14) 0.71505(10) 0.0279(3) Uani 0.344(4) 1 d PD A 5
C33' C 1.00431(13) 0.14841(16) 0.66570(11) 0.0328(3) Uani 0.344(4) 1 d PD A 5
H33' H 1.0159 0.1066 0.6171 0.039 Uiso 0.344(4) 1 calc PR A 5
C43' C 1.0455(15) 0.2561(11) 0.6839(12) 0.0299(10) Uani 0.344(4) 1 d PD A 5
H43' H 1.0852 0.2887 0.6493 0.036 Uiso 0.344(4) 1 calc PR A 5
C53' C 1.0273(7) 0.3147(9) 0.7538(7) 0.0281(6) Uani 0.344(4) 1 d PD A 5
H53' H 1.0506 0.3913 0.7653 0.034 Uiso 0.344(4) 1 calc PR A 5
C63' C 0.9753(4) 0.2641(5) 0.8083(3) 0.0240(4) Uani 0.344(4) 1 d PD A 5
C93' C 0.9687(4) 0.3291(4) 0.8915(3) 0.0264(9) Uani 0.344(4) 1 d PD A 5
H93C H 0.9811 0.2758 0.9442 0.032 Uiso 0.344(4) 1 calc PR A 5
H93D H 1.0271 0.3864 0.9107 0.032 Uiso 0.344(4) 1 calc PR A 5
C10' C 0.8616(4) 0.3886(4) 0.8727(4) 0.0318(10) Uani 0.344(4) 1 d PD A 5
H10G H 0.8412 0.4290 0.8131 0.048 Uiso 0.344(4) 1 calc PR A 5
H10H H 0.8682 0.4428 0.9229 0.048 Uiso 0.344(4) 1 calc PR A 5
H10I H 0.8061 0.3322 0.8700 0.048 Uiso 0.344(4) 1 calc PR A 5
C73 C 0.91037(17) -0.02549(15) 0.70044(13) 0.0374(4) Uani 1 1 d . . .
H73A H 0.8316 -0.0281 0.6870 0.045 Uiso 1 1 calc R A 1
H73B H 0.9457 -0.0670 0.7596 0.045 Uiso 1 1 calc R A 1
C83 C 0.9339(2) -0.08830(19) 0.62306(15) 0.0520(6) Uani 1 1 d . A .
H83A H 0.9119 -0.1678 0.6222 0.078 Uiso 1 1 calc R . .
H83B H 1.0113 -0.0846 0.6341 0.078 Uiso 1 1 calc R . .
H83C H 0.8936 -0.0529 0.5629 0.078 Uiso 1 1 calc R . .

loop_
_atom_site_aniso_label
_atom_site_aniso_U_11
_atom_site_aniso_U_22
_atom_site_aniso_U_33
_atom_site_aniso_U_23
_atom_site_aniso_U_13
_atom_site_aniso_U_12
Fe1 0.03174(11) 0.02319(9) 0.02266(9) -0.00222(7) 0.01712(8) -0.00591(8)
N11 0.0364(6) 0.0197(5) 0.0281(5) -0.0008(4) 0.0227(5) -0.0032(4)
N21 0.0428(7) 0.0273(6) 0.0257(6) 0.0009(4) 0.0230(5) -0.0022(5)
C11 0.0349(8) 0.0312(7) 0.0339(7) 0.0056(6) 0.0210(7) 0.0020(6)
C21 0.0389(8) 0.0184(5) 0.0295(7) -0.0005(5) 0.0221(6) -0.0024(5)
C31 0.0409(8) 0.0264(6) 0.0285(7) -0.0003(5) 0.0206(6) -0.0019(6)
C41 0.0462(9) 0.0252(6) 0.0256(6) -0.0001(5) 0.0225(6) -0.0010(6)
C51 0.0476(10) 0.0418(9) 0.0291(7) 0.0074(6) 0.0229(7) 0.0045(7)
C12 0.018(2) 0.0220(6) 0.0244(8) -0.0025(6) 0.0136(11) -0.0043(9)
C22 0.0150(10) 0.0215(7) 0.0168(9) 0.0002(6) 0.0053(7) 0.0030(7)
C32 0.0263(16) 0.0269(8) 0.0192(12) -0.0010(9) 0.0096(10) 0.0068(11)
C42 0.028(3) 0.0289(9) 0.0206(12) 0.0056(8) 0.0113(17) 0.0112(12)
C52 0.0249(6) 0.0246(6) 0.0203(5) 0.0051(4) 0.0073(5) 0.0028(5)
C62 0.0159(5) 0.0205(5) 0.0198(5) 0.0015(4) 0.0064(4) 0.0006(4)
C72 0.0240(10) 0.0201(9) 0.0235(8) -0.0012(7) 0.0080(7) 0.0001(7)
C82 0.0262(10) 0.0331(11) 0.0414(13) -0.0067(9) 0.0136(9) -0.0081(8)
C12' 0.018(2) 0.0220(6) 0.0244(8) -0.0025(6) 0.0136(11) -0.0043(9)
C22' 0.0150(10) 0.0215(7) 0.0168(9) 0.0002(6) 0.0053(7) 0.0030(7)
C32' 0.0263(16) 0.0269(8) 0.0192(12) -0.0010(9) 0.0096(10) 0.0068(11)
C42' 0.028(3) 0.0289(9) 0.0206(12) 0.0056(8) 0.0113(17) 0.0112(12)
C52' 0.0249(6) 0.0246(6) 0.0203(5) 0.0051(4) 0.0073(5) 0.0028(5)
C62' 0.0159(5) 0.0205(5) 0.0198(5) 0.0015(4) 0.0064(4) 0.0006(4)
C72' 0.022(2) 0.028(2) 0.0229(19) -0.0046(16) 0.0094(17) -0.0011(17)
C82' 0.031(2) 0.022(2) 0.030(2) 0.0020(17) 0.0094(19) 0.0017(17)
C92 0.0278(6) 0.0204(5) 0.0194(5) 0.0005(4) 0.0062(5) -0.0033(5)
C102 0.0373(8) 0.0234(6) 0.0236(6) 0.0001(5) 0.0082(6) -0.0077(6)
C13 0.0300(16) 0.0281(13) 0.0159(14) 0.0102(9) 0.0109(14) 0.0067(11)
C23 0.0279(7) 0.0370(8) 0.0209(6) 0.0080(5) 0.0112(5) 0.0111(6)
C33 0.0277(7) 0.0497(9) 0.0259(7) 0.0111(6) 0.0155(6) 0.0159(7)
C43 0.013(2) 0.0528(12) 0.0249(12) 0.0167(10) 0.0079(16) 0.0113(13)
C53 0.0205(18) 0.0383(16) 0.0242(14) 0.0126(9) 0.0062(14) 0.0033(12)
C63 0.0239(14) 0.0272(11) 0.0232(10) 0.0090(8) 0.0111(10) 0.0084(8)
C93 0.0315(13) 0.0241(10) 0.0354(12) 0.0060(8) 0.0203(10) 0.0068(9)
C103 0.0462(18) 0.076(3) 0.063(2) -0.045(2) 0.0088(16) 0.0043(17)
C13' 0.0300(16) 0.0281(13) 0.0159(14) 0.0102(9) 0.0109(14) 0.0067(11)
C23' 0.0279(7) 0.0370(8) 0.0209(6) 0.0080(5) 0.0112(5) 0.0111(6)
C33' 0.0277(7) 0.0497(9) 0.0259(7) 0.0111(6) 0.0155(6) 0.0159(7)
C43' 0.013(2) 0.0528(12) 0.0249(12) 0.0167(10) 0.0079(16) 0.0113(13)
C53' 0.0205(18) 0.0383(16) 0.0242(14) 0.0126(9) 0.0062(14) 0.0033(12)
C63' 0.0239(14) 0.0272(11) 0.0232(10) 0.0090(8) 0.0111(10) 0.0084(8)
C93' 0.026(2) 0.0258(19) 0.028(2) -0.0010(15) 0.0110(17) -0.0003(16)
C10' 0.034(2) 0.029(2) 0.037(2) -0.0003(17) 0.0173(19) 0.0041(18)
C73 0.0501(10) 0.0361(8) 0.0324(8) 0.0032(6) 0.0225(8) 0.0126(7)
C83 0.0824(16) 0.0425(10) 0.0399(10) 0.0021(8) 0.0324(11) 0.0219(11)

loop_
_atom_type_symbol
_atom_type_description
_atom_type_scat_dispersion_real
_atom_type_scat_dispersion_imag
_atom_type_scat_source
C C 0.0033 0.0016 'International Tables Vol C Tables 4.2.6.8 and 6.1.1.4'
H H 0.0000 0.0000 'International Tables Vol C Tables 4.2.6.8 and 6.1.1.4'
N N 0.0061 0.0033 'International Tables Vol C Tables 4.2.6.8 and 6.1.1.4'
Fe Fe 0.3463 0.8444 'International Tables Vol C Tables 4.2.6.8 and 6.1.1.4'

loop_
_geom_angle_atom_site_label_1
_geom_angle_atom_site_label_2
_geom_angle_atom_site_label_3
_geom_angle
_geom_angle_site_symmetry_1
_geom_angle_site_symmetry_3
N11 Fe1 N21 94.38(5) . .
N11 Fe1 Fe1 128.66(4) . 3_757
N21 Fe1 Fe1 136.95(4) . 3_757
N11 Fe1 H1 117.1(7) . .
N21 Fe1 H1 121.5(7) . .
Fe1 Fe1 H1 43.5(7) 3_757 .
C21 N11 C12 114.2(2) . .
C21 N11 C12' 123.1(7) . .
C21 N11 Fe1 124.20(9) . .
C12 N11 Fe1 121.6(2) . .
C12' N11 Fe1 112.6(7) . .
C41 N21 C13 112.3(2) . .
C41 N21 C13' 122.9(5) . .
C41 N21 Fe1 123.08(10) . .
C13 N21 Fe1 124.5(2) . .
C13' N21 Fe1 114.0(4) . .
C21 C11 H11A 109.5 . .
C21 C11 H11B 109.5 . .
H11A C11 H11B 109.5 . .
C21 C11 H11C 109.5 . .
H11A C11 H11C 109.5 . .
H11B C11 H11C 109.5 . .
N11 C21 C31 123.37(14) . .
N11 C21 C11 120.15(13) . .
C31 C21 C11 116.44(15) . .
C41 C31 C21 128.84(17) . .
C41 C31 H31A 115.6 . .
C21 C31 H31A 115.6 . .
N21 C41 C31 124.47(14) . .
N21 C41 C51 119.83(14) . .
C31 C41 C51 115.67(16) . .
C41 C51 H51A 109.5 . .
C41 C51 H51B 109.5 . .
H51A C51 H51B 109.5 . .
C41 C51 H51C 109.5 . .
H51A C51 H51C 109.5 . .
H51B C51 H51C 109.5 . .
C22 C12 C62 122.4(2) . .
C22 C12 N11 117.0(3) . .
C62 C12 N11 120.7(3) . .
C12 C22 C32 116.7(2) . .
C12 C22 C72 124.0(2) . .
C32 C22 C72 119.3(2) . .
C42 C32 C22 122.4(4) . .
C42 C32 H32 118.8 . .
C22 C32 H32 118.8 . .
C32 C42 C52 119.3(5) . .
C32 C42 H42 120.4 . .
C52 C42 H42 120.4 . .
C62 C52 C42 120.9(3) . .
C62 C52 H52 119.5 . .
C42 C52 H52 119.6 . .
C52 C62 C12 118.32(18) . .
C52 C62 C92 122.53(12) . .
C12 C62 C92 119.07(17) . .
C22 C72 C82 112.38(19) . .
C22 C72 H72A 109.1 . .
C82 C72 H72A 109.1 . .
C22 C72 H72B 109.1 . .
C82 C72 H72B 109.1 . .
H72A C72 H72B 107.9 . .
C22' C12' N11 125.9(7) . .
C32' C22' C12' 121.4(6) . .
C32' C22' C72' 119.4(5) . .
C12' C22' C72' 119.2(5) . .
C42' C32' C22' 119.1(9) . .
C42' C32' H32' 120.5 . .
C22' C32' H32' 120.5 . .
C32' C42' H42' 119.7 . .
C22' C72' C82' 114.5(4) . .
C22' C72' H72C 108.6 . .
C82' C72' H72C 108.6 . .
C22' C72' H72D 108.6 . .
C82' C72' H72D 108.6 . .
H72C C72' H72D 107.6 . .
C62 C92 C102 115.32(11) . .
C62 C92 H92A 108.4 . .
C102 C92 H92A 108.4 . .
C62 C92 H92B 108.4 . .
C102 C92 H92B 108.4 . .
H92A C92 H92B 107.5 . .
C92 C102 H10A 109.5 . .
C92 C102 H10B 109.5 . .
H10A C102 H10B 109.5 . .
C92 C102 H10C 109.5 . .
H10A C102 H10C 109.5 . .
H10B C102 H10C 109.5 . .
C63 C13 C23 124.2(3) . .
C63 C13 N21 118.5(3) . .
C23 C13 N21 117.3(3) . .
C33 C23 C13 116.5(2) . .
C33 C23 C73 122.50(14) . .
C13 C23 C73 120.79(19) . .
C23 C33 C43 120.3(3) . .
C23 C33 H33 119.9 . .
C43 C33 H33 119.9 . .
C33 C43 C53 121.8(6) . .
C33 C43 H43 119.1 . .
C53 C43 H43 119.1 . .
C43 C53 C63 120.5(5) . .
C43 C53 H53 119.8 . .
C63 C53 H53 119.8 . .
C53 C63 C13 116.5(3) . .
C53 C63 C93 120.6(3) . .
C13 C63 C93 122.9(2) . .
C63 C93 C103 112.8(2) . .
C63 C93 H93A 109.0 . .
C103 C93 H93A 109.0 . .
C63 C93 H93B 109.0 . .
C103 C93 H93B 109.0 . .
H93A C93 H93B 107.8 . .
C63' C13' N21 120.4(7) . .
C53' C43' H43' 121.3 . .
C43' C53' C63' 121.1(10) . .
C43' C53' H53' 119.4 . .
C63' C53' H53' 119.4 . .
C13' C63' C53' 121.0(7) . .
C13' C63' C93' 120.6(5) . .
C53' C63' C93' 118.5(6) . .
C10' C93' C63' 113.7(4) . .
C10' C93' H93C 108.8 . .
C63' C93' H93C 108.8 . .
C10' C93' H93D 108.8 . .
C63' C93' H93D 108.8 . .
H93C C93' H93D 107.7 . .
C23 C73 C83 116.10(16) . .
C23 C73 H73A 108.3 . .
C83 C73 H73A 108.3 . .
C23 C73 H73B 108.3 . .
C83 C73 H73B 108.3 . .
H73A C73 H73B 107.4 . .
C73 C83 H83A 109.5 . .
C73 C83 H83B 109.5 . .
H83A C83 H83B 109.5 . .
C73 C83 H83C 109.5 . .
H83A C83 H83C 109.5 . .
H83B C83 H83C 109.5 . .

loop_
_geom_bond_atom_site_label_1
_geom_bond_atom_site_label_2
_geom_bond_distance
_geom_bond_site_symmetry_2
Fe1 N11 1.9908(12) .
Fe1 N21 1.9927(13) .
Fe1 Fe1 2.6206(5) 3_757
Fe1 H1 1.79(2) .
N11 C21 1.330(2) .
N11 C12 1.428(3) .
N11 C12' 1.458(7) .
N21 C41 1.335(2) .
N21 C13 1.447(3) .
N21 C13' 1.447(6) .
C11 C21 1.508(2) .
C11 H11A 0.9800 .
C11 H11B 0.9800 .
C11 H11C 0.9800 .
C21 C31 1.403(2) .
C31 C41 1.400(2) .
C31 H31A 0.9500 .
C41 C51 1.511(2) .
C51 H51A 0.9800 .
C51 H51B 0.9800 .
C51 H51C 0.9800 .
C12 C22 1.395(5) .
C12 C62 1.396(4) .
C22 C32 1.398(3) .
C22 C72 1.510(3) .
C32 C42 1.374(6) .
C32 H32 0.9500 .
C42 C52 1.387(5) .
C42 H42 0.9500 .
C52 C62 1.3865(18) .
C52 H52 0.9500 .
C62 C92 1.5092(18) .
C72 C82 1.529(3) .
C72 H72A 0.9900 .
C72 H72B 0.9900 .
C82 H82A 0.9800 .
C82 H82B 0.9800 .
C82 H82C 0.9800 .
C12' C22' 1.430(10) .
C22' C32' 1.385(9) .
C22' C72' 1.518(6) .
C32' C42' 1.372(13) .
C32' H32' 0.9500 .
C42' H42' 0.9500 .
C72' C82' 1.525(6) .
C72' H72C 0.9900 .
C72' H72D 0.9900 .
C82' H82D 0.9800 .
C82' H82E 0.9800 .
C82' H82F 0.9800 .
C92 C102 1.5248(19) .
C92 H92A 0.9900 .
C92 H92B 0.9900 .
C102 H10A 0.9800 .
C102 H10B 0.9800 .
C102 H10C 0.9800 .
C13 C63 1.399(5) .
C13 C23 1.428(5) .
C23 C33 1.391(2) .
C23 C73 1.515(3) .
C33 C43 1.391(6) .
C33 H33 0.9500 .
C43 C53 1.393(6) .
C43 H43 0.9500 .
C53 C63 1.397(5) .
C53 H53 0.9500 .
C63 C93 1.511(3) .
C93 C103 1.514(4) .
C93 H93A 0.9900 .
C93 H93B 0.9900 .
C103 H10D 0.9800 .
C103 H10E 0.9800 .
C103 H10F 0.9800 .
C13' C63' 1.390(10) .
C43' C53' 1.365(12) .
C43' H43' 0.9500 .
C53' C63' 1.392(10) .
C53' H53' 0.9500 .
C63' C93' 1.516(6) .
C93' C10' 1.516(6) .
C93' H93C 0.9900 .
C93' H93D 0.9900 .
C10' H10G 0.9800 .
C10' H10H 0.9800 .
C10' H10I 0.9800 .
C73 C83 1.520(2) .
C73 H73A 0.9900 .
C73 H73B 0.9900 .
C83 H83A 0.9800 .
C83 H83B 0.9800 .
C83 H83C 0.9800 .

loop_
_geom_torsion_atom_site_label_1
_geom_torsion_atom_site_label_2
_geom_torsion_atom_site_label_3
_geom_torsion_atom_site_label_4
_geom_torsion
_geom_torsion_site_symmetry_1
N21 Fe1 N11 C21 11.89(12) .
Fe1 Fe1 N11 C21 -167.64(9) 3_757
N21 Fe1 N11 C12 -166.9(2) .
Fe1 Fe1 N11 C12 13.6(2) 3_757
N21 Fe1 N11 C12' -164.6(5) .
Fe1 Fe1 N11 C12' 15.9(5) 3_757
N11 Fe1 N21 C41 -11.30(13) .
Fe1 Fe1 N21 C41 168.15(9) 3_757
N11 Fe1 N21 C13 164.8(2) .
Fe1 Fe1 N21 C13 -15.7(3) 3_757
N11 Fe1 N21 C13' 168.3(4) .
Fe1 Fe1 N21 C13' -12.3(5) 3_757
C12 N11 C21 C31 173.5(2) .
C12' N11 C21 C31 170.8(5) .
Fe1 N11 C21 C31 -5.3(2) .
C12 N11 C21 C11 -3.9(3) .
C12' N11 C21 C11 -6.6(6) .
Fe1 N11 C21 C11 177.27(10) .
N11 C21 C31 C41 -6.9(3) .
C11 C21 C31 C41 170.62(15) .
C13 N21 C41 C31 -172.2(2) .
C13' N21 C41 C31 -175.2(5) .
Fe1 N21 C41 C31 4.3(2) .
C13 N21 C41 C51 5.7(3) .
C13' N21 C41 C51 2.7(5) .
Fe1 N21 C41 C51 -177.76(11) .
C21 C31 C41 N21 7.4(3) .
C21 C31 C41 C51 -170.56(16) .
C21 N11 C12 C22 -87.8(4) .
Fe1 N11 C12 C22 91.1(4) .
C21 N11 C12 C62 93.9(4) .
Fe1 N11 C12 C62 -87.2(4) .
C62 C12 C22 C32 -0.9(6) .
N11 C12 C22 C32 -179.2(3) .
C62 C12 C22 C72 -180.0(3) .
N11 C12 C22 C72 1.7(6) .
C12 C22 C32 C42 -2.0(7) .
C72 C22 C32 C42 177.1(6) .
C22 C32 C42 C52 2.9(11) .
C32 C42 C52 C62 -0.9(11) .
C42 C52 C62 C12 -1.9(6) .
C42 C52 C62 C92 -178.5(6) .
C22 C12 C62 C52 2.8(5) .
N11 C12 C62 C52 -178.9(3) .
C22 C12 C62 C92 179.6(3) .
N11 C12 C62 C92 -2.2(5) .
C12 C22 C72 C82 -113.3(3) .
C32 C22 C72 C82 67.7(3) .
C21 N11 C12' C22' -93.2(13) .
Fe1 N11 C12' C22' 83.3(14) .
N11 C12' C22' C32' 165.3(10) .
N11 C12' C22' C72' -12.5(18) .
C12' C22' C32' C42' 5.7(19) .
C72' C22' C32' C42' -176.6(15) .
C32' C22' C72' C82' -100.7(6) .
C12' C22' C72' C82' 77.1(9) .
C52 C62 C92 C102 1.6(2) .
C12 C62 C92 C102 -175.0(3) .
C41 N21 C13 C63 85.3(4) .
Fe1 N21 C13 C63 -91.2(3) .
C41 N21 C13 C23 -95.5(3) .
Fe1 N21 C13 C23 88.1(4) .
C63 C13 C23 C33 -4.0(5) .
N21 C13 C23 C33 176.8(2) .
C63 C13 C23 C73 -178.9(3) .
N21 C13 C23 C73 1.9(4) .
C13 C23 C33 C43 1.9(5) .
C73 C23 C33 C43 176.7(4) .
C23 C33 C43 C53 2.4(9) .
C33 C43 C53 C63 -5.1(9) .
C43 C53 C63 C13 3.0(6) .
C43 C53 C63 C93 -175.6(5) .
C23 C13 C63 C53 1.5(5) .
N21 C13 C63 C53 -179.3(3) .
C23 C13 C63 C93 -179.8(3) .
N21 C13 C63 C93 -0.6(5) .
C53 C63 C93 C103 -85.5(3) .
C13 C63 C93 C103 95.9(4) .
C41 N21 C13' C63' 89.8(9) .
Fe1 N21 C13' C63' -89.8(8) .
N21 C13' C63' C53' -160.2(7) .
N21 C13' C63' C93' 19.6(11) .
C43' C53' C63' C13' -6.9(14) .
C43' C53' C63' C93' 173.2(11) .
C13' C63' C93' C10' -80.8(7) .
C53' C63' C93' C10' 99.0(6) .
C33 C23 C73 C83 -4.5(2) .
C13 C23 C73 C83 170.1(3) .
